data_4336906
loop_
_publ_author_name
'Thomas Pugh'
'Samuel D. Cosham'
'Jeff A. Hamilton'
'Andrew J. Kingsley'
'Andrew L. Johnson'

_publ_section_title
;
 Cobalt(III) Diazabutadiene Precursors for Metal Deposition: Nanoparticle
 and Thin Film Growth
;
_journal_name_full 'Inorganic Chemistry'
_journal_page_first 13719
_journal_page_last 13729
_journal_paper_doi 10.1021/ic402317g
_journal_volume 52
_journal_year 2013
_chemical_formula_sum 'C19 H29 Co N2'
_chemical_formula_weight 344.37
_chemical_name_systematic
; 
 ?
;
_space_group_IT_number 2
_symmetry_cell_setting triclinic
_symmetry_space_group_name_Hall '-P 1'
_symmetry_space_group_name_H-M 'P -1'
_atom_sites_solution_hydrogens geom
_atom_sites_solution_primary direct
_atom_sites_solution_secondary difmap
_audit_creation_method SHELXL-97
_cell_angle_alpha 105.676(4)
_cell_angle_beta 107.831(4)
_cell_angle_gamma 96.116(9)
_cell_formula_units_Z 2
_cell_length_a 8.4720(10)
_cell_length_b 10.4340(10)
_cell_length_c 10.952(2)
_cell_measurement_reflns_used 16686
_cell_measurement_temperature 150(2)
_cell_measurement_theta_max 25.00
_cell_measurement_theta_min 2.65
_cell_volume 868.2(2)
_computing_cell_refinement 'HKL Scalepack (Otwinowski & Minor 1997)'
_computing_data_collection 'Kappa CCD'
_computing_data_reduction 'Denzo and Scalepak (Otwinowski & Minor, 1997)'
_computing_molecular_graphics 'ORTEP 3 for Windows (Farrugia, 1997)'
_computing_publication_material 'SHELXL-97 (Sheldrick, 1997)'
_computing_structure_refinement 'SHELXL-97 (Sheldrick, 1997)'
_computing_structure_solution 'SHELXS-86 (Sheldrick, 1986)'
_diffrn_ambient_temperature 150(2)
_diffrn_measured_fraction_theta_full 0.997
_diffrn_measured_fraction_theta_max 0.997
_diffrn_measurement_device_type 'Bruker Kappa CCD Diffractometer'
_diffrn_measurement_method 'omega and phi scans'
_diffrn_radiation_monochromator graphite
_diffrn_radiation_source 'fine-focus sealed tube'
_diffrn_radiation_type MoK\a
_diffrn_radiation_wavelength 0.71073
_diffrn_reflns_av_R_equivalents 0.0447
_diffrn_reflns_av_sigmaI/netI 0.0356
_diffrn_reflns_limit_h_max 10
_diffrn_reflns_limit_h_min -10
_diffrn_reflns_limit_k_max 12
_diffrn_reflns_limit_k_min -12
_diffrn_reflns_limit_l_max 13
_diffrn_reflns_limit_l_min -13
_diffrn_reflns_number 14683
_diffrn_reflns_theta_full 25.00
_diffrn_reflns_theta_max 25.00
_diffrn_reflns_theta_min 2.68
_diffrn_standards_decay_% 0
_diffrn_standards_interval_count 0
_diffrn_standards_interval_time 0
_diffrn_standards_number 0
_exptl_absorpt_coefficient_mu 0.987
_exptl_absorpt_correction_T_max 0.8501
_exptl_absorpt_correction_T_min 0.8270
_exptl_absorpt_correction_type multi-scan
_exptl_absorpt_process_details 'SORTAV (Blessing, 1995)'
_exptl_crystal_colour Dark-yellow
_exptl_crystal_density_diffrn 1.317
_exptl_crystal_description Plate
_exptl_crystal_F_000 368
_exptl_crystal_size_max 0.40
_exptl_crystal_size_mid 0.20
_exptl_crystal_size_min 0.05
_refine_diff_density_max 0.280
_refine_diff_density_min -0.539
_refine_diff_density_rms 0.084
_refine_ls_extinction_method none
_refine_ls_goodness_of_fit_ref 1.040
_refine_ls_hydrogen_treatment constr
_refine_ls_matrix_type full
_refine_ls_number_parameters 199
_refine_ls_number_reflns 3043
_refine_ls_number_restraints 0
_refine_ls_restrained_S_all 1.040
_refine_ls_R_factor_all 0.0333
_refine_ls_R_factor_gt 0.0291
_refine_ls_shift/su_max 0.000
_refine_ls_shift/su_mean 0.000
_refine_ls_structure_factor_coef Fsqd
_refine_ls_weighting_details 'calc w=1/[\s^2^(Fo^2^)+(0.0281P)^2^+0.4819P] where P=(Fo^2^+2Fc^2^)/3'
_refine_ls_weighting_scheme calc
_refine_ls_wR_factor_gt 0.0670
_refine_ls_wR_factor_ref 0.0693
_reflns_number_gt 2826
_reflns_number_total 3043
_reflns_threshold_expression >2sigma(I)
_cod_data_source_file ic402317g_si_002_1.cif
_cod_data_source_block 2c
_cod_database_code 4336906

loop_
_symmetry_equiv_pos_as_xyz
'x, y, z'
'-x, -y, -z'

loop_
_atom_site_label
_atom_site_type_symbol
_atom_site_fract_x
_atom_site_fract_y
_atom_site_fract_z
_atom_site_U_iso_or_equiv
_atom_site_adp_type
_atom_site_occupancy
_atom_site_symmetry_multiplicity
_atom_site_calc_flag
_atom_site_refinement_flags
Co1 Co 0.17769(3) 0.09040(2) -0.24565(2) 0.02125(10) Uani 1 1 d .
C5 C 0.0050(2) -0.0911(2) -0.3170(2) 0.0305(4) Uani 1 1 d .
H5 H 0.0155 -0.1733 -0.3749 0.037 Uiso 1 1 calc R
C105 C 0.0380(3) 0.5298(2) -0.3144(2) 0.0365(5) Uani 1 1 d .
H10A H 0.1279 0.5990 -0.3141 0.044 Uiso 1 1 calc R
H10B H -0.0663 0.5218 -0.3907 0.044 Uiso 1 1 calc R
N2 N 0.37387(19) 0.03604(15) -0.26294(16) 0.0268(3) Uani 1 1 d .
C201 C 0.4088(2) -0.10286(18) -0.2824(2) 0.0280(4) Uani 1 1 d .
H201 H 0.3081 -0.1615 -0.2814 0.034 Uiso 1 1 calc R
C4 C 0.0714(2) -0.0468(2) -0.1733(2) 0.0306(4) Uani 1 1 d .
H4 H 0.1337 -0.0940 -0.1184 0.037 Uiso 1 1 calc R
C101 C 0.2448(2) 0.39546(18) -0.21406(19) 0.0280(4) Uani 1 1 d .
H101 H 0.3427 0.4615 -0.2097 0.034 Uiso 1 1 calc R
C103 C 0.1613(3) 0.58359(19) -0.0632(2) 0.0321(4) Uani 1 1 d .
H10C H 0.1360 0.6111 0.0215 0.039 Uiso 1 1 calc R
H10D H 0.2558 0.6534 -0.0556 0.039 Uiso 1 1 calc R
C106 C 0.0929(2) 0.39234(19) -0.33492(19) 0.0305(4) Uani 1 1 d .
H10E H -0.0030 0.3208 -0.3480 0.037 Uiso 1 1 calc R
H10F H 0.1228 0.3690 -0.4177 0.037 Uiso 1 1 calc R
C102 C 0.2148(3) 0.4458(2) -0.08122(19) 0.0311(4) Uani 1 1 d .
H10G H 0.3200 0.4548 -0.0053 0.037 Uiso 1 1 calc R
H10H H 0.1252 0.3784 -0.0789 0.037 Uiso 1 1 calc R
C12 C 0.4913(2) 0.1341(2) -0.2583(2) 0.0351(5) Uani 1 1 d .
H12 H 0.5971 0.1191 -0.2659 0.042 Uiso 1 1 calc R
C2 C -0.0615(2) 0.1137(2) -0.2418(2) 0.0310(4) Uani 1 1 d .
H2 H -0.1029 0.1950 -0.2398 0.037 Uiso 1 1 calc R
N1 N 0.29334(19) 0.26140(15) -0.23227(15) 0.0254(3) Uani 1 1 d .
C206 C 0.4256(3) -0.1624(2) -0.4194(2) 0.0433(5) Uani 1 1 d .
H20A H 0.5232 -0.1060 -0.4249 0.052 Uiso 1 1 calc R
H20B H 0.3222 -0.1610 -0.4917 0.052 Uiso 1 1 calc R
C104 C 0.0052(3) 0.5757(2) -0.1827(2) 0.0370(5) Uani 1 1 d .
H10I H -0.0916 0.5110 -0.1862 0.044 Uiso 1 1 calc R
H10J H -0.0250 0.6663 -0.1703 0.044 Uiso 1 1 calc R
C1 C -0.0793(2) 0.0073(2) -0.3593(2) 0.0313(4) Uani 1 1 d .
H1 H -0.1372 0.0027 -0.4501 0.038 Uiso 1 1 calc R
C11 C 0.4471(2) 0.2597(2) -0.2414(2) 0.0330(4) Uani 1 1 d .
H11 H 0.5197 0.3383 -0.2366 0.040 Uiso 1 1 calc R
C202 C 0.5614(3) -0.1103(2) -0.1696(2) 0.0382(5) Uani 1 1 d .
H20C H 0.5460 -0.0745 -0.0815 0.046 Uiso 1 1 calc R
H20D H 0.6644 -0.0534 -0.1670 0.046 Uiso 1 1 calc R
C204 C 0.6007(3) -0.3183(2) -0.3275(3) 0.0492(6) Uani 1 1 d .
H20E H 0.6082 -0.4148 -0.3412 0.059 Uiso 1 1 calc R
H20F H 0.7065 -0.2694 -0.3291 0.059 Uiso 1 1 calc R
C203 C 0.5835(3) -0.2578(2) -0.1924(2) 0.0441(6) Uani 1 1 d .
H20G H 0.6858 -0.2607 -0.1199 0.053 Uiso 1 1 calc R
H20H H 0.4844 -0.3128 -0.1874 0.053 Uiso 1 1 calc R
C205 C 0.4514(4) -0.3090(2) -0.4412(2) 0.0529(6) Uani 1 1 d .
H20I H 0.3477 -0.3675 -0.4469 0.063 Uiso 1 1 calc R
H20J H 0.4703 -0.3432 -0.5280 0.063 Uiso 1 1 calc R
C3 C 0.0286(2) 0.0790(2) -0.12704(19) 0.0310(4) Uani 1 1 d .
H3 H 0.0553 0.1316 -0.0351 0.037 Uiso 1 1 calc R

loop_
_atom_site_aniso_label
_atom_site_aniso_U_11
_atom_site_aniso_U_22
_atom_site_aniso_U_33
_atom_site_aniso_U_23
_atom_site_aniso_U_13
_atom_site_aniso_U_12
Co1 0.01682(14) 0.02376(15) 0.02392(14) 0.00728(10) 0.00805(10) 0.00540(9)
C5 0.0227(9) 0.0278(10) 0.0371(11) 0.0031(8) 0.0131(8) -0.0001(7)
C105 0.0378(11) 0.0333(11) 0.0386(11) 0.0170(9) 0.0073(9) 0.0117(9)
N2 0.0216(8) 0.0228(8) 0.0369(9) 0.0076(7) 0.0123(7) 0.0075(6)
C201 0.0223(9) 0.0215(9) 0.0394(11) 0.0080(8) 0.0105(8) 0.0072(7)
C4 0.0235(9) 0.0348(11) 0.0373(11) 0.0185(9) 0.0104(8) 0.0035(8)
C101 0.0296(10) 0.0217(9) 0.0319(10) 0.0080(8) 0.0098(8) 0.0069(8)
C103 0.0378(11) 0.0253(10) 0.0333(10) 0.0058(8) 0.0139(9) 0.0114(8)
C106 0.0348(11) 0.0286(10) 0.0267(10) 0.0095(8) 0.0080(8) 0.0076(8)
C102 0.0341(11) 0.0298(10) 0.0287(10) 0.0087(8) 0.0086(8) 0.0119(8)
C12 0.0219(10) 0.0313(11) 0.0545(13) 0.0106(9) 0.0192(9) 0.0062(8)
C2 0.0218(9) 0.0343(11) 0.0442(11) 0.0156(9) 0.0179(8) 0.0084(8)
N1 0.0241(8) 0.0230(8) 0.0287(8) 0.0072(6) 0.0091(6) 0.0073(6)
C206 0.0592(14) 0.0340(12) 0.0310(11) 0.0063(9) 0.0090(10) 0.0177(10)
C104 0.0368(11) 0.0317(11) 0.0472(12) 0.0150(9) 0.0163(10) 0.0158(9)
C1 0.0175(9) 0.0437(12) 0.0309(10) 0.0138(9) 0.0056(7) 0.0026(8)
C11 0.0268(10) 0.0264(10) 0.0471(12) 0.0110(9) 0.0164(9) 0.0025(8)
C202 0.0443(12) 0.0302(11) 0.0336(11) 0.0088(9) 0.0055(9) 0.0092(9)
C204 0.0404(13) 0.0285(11) 0.0835(18) 0.0160(12) 0.0266(12) 0.0165(9)
C203 0.0341(12) 0.0317(11) 0.0566(14) 0.0178(10) -0.0012(10) 0.0082(9)
C205 0.0747(17) 0.0347(13) 0.0458(13) 0.0013(10) 0.0233(12) 0.0209(12)
C3 0.0279(10) 0.0385(11) 0.0273(10) 0.0070(8) 0.0153(8) 0.0019(8)

loop_
_atom_type_symbol
_atom_type_description
_atom_type_scat_dispersion_real
_atom_type_scat_dispersion_imag
_atom_type_scat_source
C C 0.0033 0.0016 'International Tables Vol C Tables 4.2.6.8 and 6.1.1.4'
H H 0.0000 0.0000 'International Tables Vol C Tables 4.2.6.8 and 6.1.1.4'
Co Co 0.3494 0.9721 'International Tables Vol C Tables 4.2.6.8 and 6.1.1.4'
N N 0.0061 0.0033 'International Tables Vol C Tables 4.2.6.8 and 6.1.1.4'

loop_
_geom_angle_atom_site_label_1
_geom_angle_atom_site_label_2
_geom_angle_atom_site_label_3
_geom_angle
N2 Co1 N1 82.99(7)
N2 Co1 C5 103.08(7)
N1 Co1 C5 161.98(7)
N2 Co1 C4 105.76(7)
N1 Co1 C4 154.67(8)
C5 Co1 C4 40.24(8)
N2 Co1 C2 169.56(7)
N1 Co1 C2 106.86(7)
C5 Co1 C2 66.49(8)
C4 Co1 C2 66.77(8)
N2 Co1 C3 137.82(8)
N1 Co1 C3 119.88(7)
C5 Co1 C3 66.64(8)
C4 Co1 C3 39.47(8)
C2 Co1 C3 39.82(8)
N2 Co1 C1 131.77(7)
N1 Co1 C1 124.69(7)
C5 Co1 C1 39.65(8)
C4 Co1 C1 67.03(8)
C2 Co1 C1 39.44(8)
C3 Co1 C1 66.57(8)
C1 C5 C4 108.59(17)
C1 C5 Co1 71.54(11)
C4 C5 Co1 70.02(11)
C1 C5 H5 125.7
C4 C5 H5 125.7
Co1 C5 H5 124.3
C104 C105 C106 111.29(16)
C104 C105 H10A 109.4
C106 C105 H10A 109.4
C104 C105 H10B 109.4
C106 C105 H10B 109.4
H10A C105 H10B 108.0
C12 N2 C201 118.51(15)
C12 N2 Co1 114.78(13)
C201 N2 Co1 126.71(12)
N2 C201 C202 113.22(15)
N2 C201 C206 111.53(16)
C202 C201 C206 110.80(16)
N2 C201 H201 107.0
C202 C201 H201 107.0
C206 C201 H201 107.0
C3 C4 C5 107.71(17)
C3 C4 Co1 71.10(11)
C5 C4 Co1 69.74(11)
C3 C4 H4 126.1
C5 C4 H4 126.1
Co1 C4 H4 124.6
N1 C101 C102 111.19(15)
N1 C101 C106 111.38(15)
C102 C101 C106 112.16(16)
N1 C101 H101 107.3
C102 C101 H101 107.3
C106 C101 H101 107.3
C104 C103 C102 110.85(16)
C104 C103 H10C 109.5
C102 C103 H10C 109.5
C104 C103 H10D 109.5
C102 C103 H10D 109.5
H10C C103 H10D 108.1
C101 C106 C105 111.63(15)
C101 C106 H10E 109.3
C105 C106 H10E 109.3
C101 C106 H10F 109.3
C105 C106 H10F 109.3
H10E C106 H10F 108.0
C101 C102 C103 111.32(16)
C101 C102 H10G 109.4
C103 C102 H10G 109.4
C101 C102 H10H 109.4
C103 C102 H10H 109.4
H10G C102 H10H 108.0
N2 C12 C11 114.47(17)
N2 C12 H12 122.8
C11 C12 H12 122.8
C1 C2 C3 108.59(17)
C1 C2 Co1 71.00(10)
C3 C2 Co1 70.41(10)
C1 C2 H2 125.7
C3 C2 H2 125.7
Co1 C2 H2 124.5
C11 N1 C101 114.73(15)
C11 N1 Co1 113.45(12)
C101 N1 Co1 131.82(12)
C201 C206 C205 110.87(18)
C201 C206 H20A 109.5
C205 C206 H20A 109.5
C201 C206 H20B 109.5
C205 C206 H20B 109.5
H20A C206 H20B 108.1
C105 C104 C103 110.82(17)
C105 C104 H10I 109.5
C103 C104 H10I 109.5
C105 C104 H10J 109.5
C103 C104 H10J 109.5
H10I C104 H10J 108.1
C2 C1 C5 107.19(17)
C2 C1 Co1 69.56(11)
C5 C1 Co1 68.81(10)
C2 C1 H1 126.4
C5 C1 H1 126.4
Co1 C1 H1 126.8
N1 C11 C12 114.31(17)
N1 C11 H11 122.8
C12 C11 H11 122.8
C201 C202 C203 110.23(16)
C201 C202 H20C 109.6
C203 C202 H20C 109.6
C201 C202 H20D 109.6
C203 C202 H20D 109.6
H20C C202 H20D 108.1
C203 C204 C205 111.17(18)
C203 C204 H20E 109.4
C205 C204 H20E 109.4
C203 C204 H20F 109.4
C205 C204 H20F 109.4
H20E C204 H20F 108.0
C204 C203 C202 111.46(19)
C204 C203 H20G 109.3
C202 C203 H20G 109.3
C204 C203 H20H 109.3
C202 C203 H20H 109.3
H20G C203 H20H 108.0
C204 C205 C206 111.59(19)
C204 C205 H20I 109.3
C206 C205 H20I 109.3
C204 C205 H20J 109.3
C206 C205 H20J 109.3
H20I C205 H20J 108.0
C4 C3 C2 107.88(17)
C4 C3 Co1 69.43(11)
C2 C3 Co1 69.77(11)
C4 C3 H3 126.1
C2 C3 H3 126.1
Co1 C3 H3 126.3

loop_
_geom_bond_atom_site_label_1
_geom_bond_atom_site_label_2
_geom_bond_distance
Co1 N2 1.8589(15)
Co1 N1 1.8876(15)
Co1 C5 2.0609(19)
Co1 C4 2.0646(19)
Co1 C2 2.0778(18)
Co1 C3 2.0862(19)
Co1 C1 2.0967(18)
C5 C1 1.410(3)
C5 C4 1.419(3)
C5 H5 0.9500
C105 C104 1.512(3)
C105 C106 1.535(3)
C105 H10A 0.9900
C105 H10B 0.9900
N2 C12 1.328(3)
N2 C201 1.482(2)
C201 C202 1.516(3)
C201 C206 1.518(3)
C201 H201 1.0000
C4 C3 1.402(3)
C4 H4 0.9500
C101 N1 1.479(2)
C101 C102 1.516(3)
C101 C106 1.528(3)
C101 H101 1.0000
C103 C104 1.526(3)
C103 C102 1.533(2)
C103 H10C 0.9900
C103 H10D 0.9900
C106 H10E 0.9900
C106 H10F 0.9900
C102 H10G 0.9900
C102 H10H 0.9900
C12 C11 1.382(3)
C12 H12 0.9500
C2 C1 1.409(3)
C2 C3 1.418(3)
C2 H2 0.9500
N1 C11 1.338(2)
C206 C205 1.533(3)
C206 H20A 0.9900
C206 H20B 0.9900
C104 H10I 0.9900
C104 H10J 0.9900
C1 H1 0.9500
C11 H11 0.9500
C202 C203 1.533(3)
C202 H20C 0.9900
C202 H20D 0.9900
C204 C203 1.502(4)
C204 C205 1.511(3)
C204 H20E 0.9900
C204 H20F 0.9900
C203 H20G 0.9900
C203 H20H 0.9900
C205 H20I 0.9900
C205 H20J 0.9900
C3 H3 0.9500
